data_7100053
loop_
_publ_author_name
'C. Aakeroy'
'John Desper'
'Joaquin F. Urbina'

_publ_section_title
;
Supramolecular Reagents: Versatile Tools for
Non-covalent Synthesis
;
_journal_name_full 'Chemical Communications'
_journal_paper_doi 10.1039/b503718b
_journal_year 2005
_chemical_formula_moiety
;
(C13 H11 N3) (C7 H4 N2 O6) (C9 H11 N O2)
;
_chemical_formula_sum 'C29 H26 N6 O8'
_chemical_formula_weight 586.56
_chemical_name_common
;
1-(3-pyridylmethyl)benzimidazole, 3,5-diNO2PhCOOH, 3-
Me2NPhCOOH
;
_space_group_IT_number 2
_symmetry_cell_setting triclinic
_symmetry_space_group_name_Hall '-P 1'
_symmetry_space_group_name_H-M 'P -1'
_cell_angle_alpha 95.489(4)
_cell_angle_beta 90.318(5)
_cell_angle_gamma 91.503(5)
_cell_formula_units_Z 2
_cell_length_a 8.1324(7)
_cell_length_b 10.8110(9)
_cell_length_c 15.3761(13)
_cell_measurement_temperature 203(2)
_cell_volume 1345.2(2)
_diffrn_ambient_temperature 203(2)
_exptl_crystal_density_diffrn 1.448
_cod_depositor_comments
;
The following automatic conversions were performed:
'_symmetry_cell_setting' value 'Triclinic' changed to 'triclinic'
according to '/home/saulius/struct/CIF-dictionaries/cif_core.dic'
dictionary named 'cif_core.dic' version 2.4.1 from 2010-06-29.

Automatic conversion script
Id: cif_fix_enum 1527 2010-12-29 10:47:43Z saulius 
;
_cod_database_code 7100053

loop_
_symmetry_equiv_pos_as_xyz
'x, y, z'
'-x, -y, -z'

loop_
_atom_site_label
_atom_site_type_symbol
_atom_site_fract_x
_atom_site_fract_y
_atom_site_fract_z
_atom_site_U_iso_or_equiv
_atom_site_adp_type
_atom_site_occupancy
_atom_site_symmetry_multiplicity
_atom_site_calc_flag
_atom_site_refinement_flags
_atom_site_disorder_assembly
_atom_site_disorder_group
N11 N 0.0740(2) 0.82722(18) 0.67499(13) 0.0347(5) Uani 1 1 d . . .
C12 C 0.0624(3) 0.8212(2) 0.76176(15) 0.0352(6) Uani 1 1 d . . .
H12 H 0.0003 0.7593 0.7867 0.042 Uiso 1 1 calc R . .
N13 N 0.1459(2) 0.91000(19) 0.80816(13) 0.0354(5) Uani 1 1 d . . .
C14 C 0.2182(3) 0.9814(2) 0.74722(15) 0.0334(5) Uani 1 1 d . . .
C15 C 0.3169(3) 1.0883(2) 0.75795(17) 0.0385(6) Uani 1 1 d . . .
H15 H 0.3453 1.1254 0.8140 0.046 Uiso 1 1 calc R . .
C16 C 0.3716(3) 1.1383(2) 0.68461(18) 0.0453(7) Uani 1 1 d . . .
H16 H 0.4387 1.2108 0.6906 0.054 Uiso 1 1 calc R . .
C17 C 0.3301(4) 1.0840(3) 0.60120(19) 0.0502(7) Uani 1 1 d . . .
H17 H 0.3706 1.1204 0.5522 0.060 Uiso 1 1 calc R . .
C18 C 0.2315(4) 0.9786(3) 0.58881(17) 0.0477(7) Uani 1 1 d . . .
H18 H 0.2035 0.9419 0.5326 0.057 Uiso 1 1 calc R . .
C19 C 0.1753(3) 0.9292(2) 0.66359(16) 0.0356(6) Uani 1 1 d . . .
N21 N 0.2727(3) 0.5395(2) 0.46241(14) 0.0427(5) Uani 1 1 d . . .
C22 C 0.1759(3) 0.6308(2) 0.49327(16) 0.0398(6) Uani 1 1 d . . .
H22 H 0.1544 0.6943 0.4574 0.048 Uiso 1 1 calc R . .
C23 C 0.1057(3) 0.6373(2) 0.57464(15) 0.0319(5) Uani 1 1 d . . .
C24 C 0.1368(3) 0.5429(2) 0.62564(17) 0.0411(6) Uani 1 1 d . . .
H24 H 0.0900 0.5431 0.6814 0.049 Uiso 1 1 calc R . .
C25 C 0.2365(3) 0.4484(3) 0.59489(18) 0.0453(7) Uani 1 1 d . . .
H25 H 0.2593 0.3836 0.6293 0.054 Uiso 1 1 calc R . .
C26 C 0.3028(3) 0.4500(3) 0.51302(18) 0.0435(6) Uani 1 1 d . . .
H26 H 0.3717 0.3854 0.4922 0.052 Uiso 1 1 calc R . .
C27 C -0.0029(3) 0.7422(2) 0.60640(16) 0.0358(6) Uani 1 1 d . . .
H27A H -0.0314 0.7887 0.5570 0.043 Uiso 1 1 calc R . .
H27B H -0.1052 0.7077 0.6287 0.043 Uiso 1 1 calc R . .
C31 C 0.3034(3) 0.5339(2) 0.14840(15) 0.0322(5) Uani 1 1 d . . .
C32 C 0.2349(3) 0.4568(2) 0.08075(16) 0.0333(5) Uani 1 1 d . . .
H32 H 0.1783 0.3835 0.0928 0.040 Uiso 1 1 calc R . .
C33 C 0.2482(3) 0.4856(2) -0.00579(16) 0.0365(6) Uani 1 1 d . . .
N33 N 0.1829(3) 0.4093(2) -0.07393(14) 0.0510(6) Uani 1 1 d . . .
C38 C 0.0855(3) 0.3012(3) -0.05884(19) 0.0494(7) Uani 1 1 d . . .
H38A H -0.0128 0.3262 -0.0271 0.074 Uiso 1 1 calc R . .
H38B H 0.1488 0.2479 -0.0249 0.074 Uiso 1 1 calc R . .
H38C H 0.0544 0.2563 -0.1144 0.074 Uiso 1 1 calc R . .
C39 C 0.1840(4) 0.4476(3) -0.16079(17) 0.0545(8) Uani 1 1 d . . .
H39A H 0.2945 0.4742 -0.1751 0.082 Uiso 1 1 calc R . .
H39B H 0.1100 0.5160 -0.1640 0.082 Uiso 1 1 calc R . .
H39C H 0.1481 0.3784 -0.2020 0.082 Uiso 1 1 calc R . .
C34 C 0.3333(3) 0.5972(3) -0.01983(17) 0.0407(6) Uani 1 1 d . . .
H34 H 0.3439 0.6202 -0.0770 0.049 Uiso 1 1 calc R . .
C35 C 0.4005(3) 0.6723(3) 0.04832(18) 0.0421(6) Uani 1 1 d . . .
H35 H 0.4575 0.7458 0.0370 0.050 Uiso 1 1 calc R . .
C36 C 0.3869(3) 0.6430(2) 0.13323(17) 0.0392(6) Uani 1 1 d . . .
H36 H 0.4331 0.6956 0.1797 0.047 Uiso 1 1 calc R . .
C37 C 0.2838(3) 0.4978(2) 0.23854(16) 0.0357(6) Uani 1 1 d . . .
O37 O 0.3574(2) 0.57366(18) 0.29904(12) 0.0463(5) Uani 1 1 d . . .
H37 H 0.327(3) 0.549(3) 0.351(2) 0.056 Uiso 1 1 d . . .
O38 O 0.2051(2) 0.40488(17) 0.25508(11) 0.0436(5) Uani 1 1 d . . .
C41 C 0.2920(3) 1.0265(2) 1.10876(15) 0.0334(5) Uani 1 1 d . . .
C42 C 0.2150(3) 0.9419(2) 1.15915(15) 0.0349(6) Uani 1 1 d . . .
H42 H 0.1533 0.8735 1.1328 0.042 Uiso 1 1 calc R . .
C43 C 0.2319(3) 0.9609(2) 1.24877(15) 0.0346(6) Uani 1 1 d . . .
N43 N 0.1524(3) 0.8720(2) 1.30234(14) 0.0441(6) Uani 1 1 d . . .
O43 O 0.0761(3) 0.78418(19) 1.26673(13) 0.0551(5) Uani 1 1 d . . .
O44 O 0.1672(3) 0.8915(2) 1.38115(13) 0.0750(7) Uani 1 1 d . . .
C44 C 0.3200(3) 1.0601(2) 1.29016(16) 0.0374(6) Uani 1 1 d . . .
H44 H 0.3288 1.0719 1.3514 0.045 Uiso 1 1 calc R . .
C45 C 0.3942(3) 1.1406(2) 1.23854(16) 0.0343(5) Uani 1 1 d . . .
N45 N 0.4936(3) 1.2456(2) 1.28107(15) 0.0417(5) Uani 1 1 d . . .
O45 O 0.4886(2) 1.26286(19) 1.36087(13) 0.0546(5) Uani 1 1 d . . .
O46 O 0.5754(2) 1.30836(18) 1.23519(13) 0.0518(5) Uani 1 1 d . . .
C46 C 0.3834(3) 1.1260(2) 1.14889(16) 0.0352(5) Uani 1 1 d . . .
H46 H 0.4373 1.1828 1.1153 0.042 Uiso 1 1 calc R . .
C47 C 0.2801(3) 1.0122(2) 1.01169(16) 0.0350(6) Uani 1 1 d . . .
O48 O 0.3575(2) 1.07907(18) 0.96780(12) 0.0500(5) Uani 1 1 d . . .
O47 O 0.1791(2) 0.92322(17) 0.98053(12) 0.0439(5) Uani 1 1 d . . .
H47 H 0.174(3) 0.919(3) 0.919(2) 0.053 Uiso 1 1 d . . .

loop_
_atom_site_aniso_label
_atom_site_aniso_U_11
_atom_site_aniso_U_22
_atom_site_aniso_U_33
_atom_site_aniso_U_23
_atom_site_aniso_U_13
_atom_site_aniso_U_12
N11 0.0449(11) 0.0316(11) 0.0268(11) -0.0016(9) -0.0033(8) 0.0029(9)
C12 0.0414(12) 0.0370(14) 0.0267(13) 0.0005(11) -0.0006(10) 0.0038(11)
N13 0.0421(11) 0.0360(12) 0.0272(11) -0.0009(9) -0.0016(8) 0.0012(9)
C14 0.0400(12) 0.0316(13) 0.0282(13) -0.0003(10) -0.0016(10) 0.0063(10)
C15 0.0455(13) 0.0341(14) 0.0349(14) -0.0012(11) -0.0054(11) 0.0018(11)
C16 0.0593(16) 0.0315(14) 0.0452(17) 0.0048(13) -0.0064(13) 0.0011(12)
C17 0.0753(18) 0.0401(16) 0.0357(15) 0.0086(13) -0.0002(13) -0.0073(14)
C18 0.0732(18) 0.0432(16) 0.0267(14) 0.0035(12) -0.0026(12) -0.0032(14)
C19 0.0417(13) 0.0299(13) 0.0345(14) -0.0012(11) -0.0030(10) 0.0028(10)
N21 0.0492(12) 0.0482(14) 0.0289(12) -0.0039(10) 0.0005(9) -0.0034(11)
C22 0.0527(14) 0.0368(14) 0.0299(13) 0.0043(11) -0.0014(11) -0.0053(12)
C23 0.0373(12) 0.0325(13) 0.0249(12) -0.0005(10) -0.0066(9) -0.0054(10)
C24 0.0502(14) 0.0433(16) 0.0304(13) 0.0061(12) 0.0020(11) 0.0040(12)
C25 0.0591(16) 0.0419(16) 0.0355(15) 0.0056(12) -0.0062(12) 0.0087(13)
C26 0.0420(13) 0.0450(16) 0.0413(16) -0.0075(13) -0.0072(11) 0.0055(12)
C27 0.0452(13) 0.0342(14) 0.0274(13) 0.0004(10) -0.0084(10) -0.0009(11)
C31 0.0327(11) 0.0344(13) 0.0299(13) 0.0039(11) 0.0036(9) 0.0030(10)
C32 0.0334(11) 0.0323(13) 0.0350(14) 0.0066(11) 0.0027(10) 0.0004(10)
C33 0.0345(12) 0.0430(15) 0.0321(13) 0.0039(11) -0.0018(10) 0.0012(11)
N33 0.0535(13) 0.0669(17) 0.0323(12) 0.0095(12) -0.0072(10) -0.0189(12)
C38 0.0540(15) 0.0496(18) 0.0433(16) 0.0008(14) -0.0067(12) -0.0056(13)
C39 0.0604(17) 0.074(2) 0.0288(14) 0.0069(14) -0.0052(12) -0.0063(15)
C34 0.0416(13) 0.0470(16) 0.0351(14) 0.0113(12) 0.0042(11) 0.0023(12)
C35 0.0459(14) 0.0354(14) 0.0459(16) 0.0088(12) 0.0050(12) -0.0012(11)
C36 0.0441(13) 0.0336(14) 0.0398(15) 0.0028(12) 0.0041(11) 0.0018(11)
C37 0.0353(12) 0.0381(14) 0.0330(14) -0.0011(11) 0.0038(10) 0.0028(11)
O37 0.0586(11) 0.0501(12) 0.0285(10) -0.0012(9) 0.0017(8) -0.0095(9)
O38 0.0509(10) 0.0447(11) 0.0355(10) 0.0074(8) 0.0027(8) -0.0076(9)
C41 0.0402(12) 0.0297(13) 0.0304(13) 0.0024(10) 0.0002(10) 0.0079(10)
C42 0.0418(13) 0.0343(14) 0.0284(13) 0.0007(11) -0.0021(10) 0.0061(10)
C43 0.0393(12) 0.0354(14) 0.0299(13) 0.0060(11) 0.0000(10) 0.0078(10)
N43 0.0589(13) 0.0446(14) 0.0297(12) 0.0074(11) -0.0017(10) 0.0031(11)
O43 0.0715(13) 0.0524(13) 0.0418(12) 0.0107(10) -0.0030(10) -0.0135(11)
O44 0.1222(19) 0.0737(16) 0.0293(12) 0.0107(11) -0.0046(12) -0.0183(14)
C44 0.0457(13) 0.0384(14) 0.0269(13) -0.0048(11) -0.0016(10) 0.0093(11)
C45 0.0390(12) 0.0301(13) 0.0327(14) -0.0040(11) -0.0046(10) 0.0059(10)
N45 0.0445(12) 0.0414(13) 0.0373(13) -0.0076(11) -0.0063(10) 0.0071(10)
O45 0.0695(13) 0.0552(13) 0.0361(11) -0.0112(9) -0.0076(9) 0.0004(10)
O46 0.0542(11) 0.0495(12) 0.0494(12) -0.0038(10) 0.0016(9) -0.0113(9)
C46 0.0407(12) 0.0331(14) 0.0313(13) -0.0010(11) -0.0001(10) 0.0063(10)
C47 0.0418(12) 0.0316(13) 0.0314(13) 0.0019(11) 0.0001(10) 0.0041(11)
O48 0.0671(12) 0.0501(12) 0.0328(10) 0.0090(9) -0.0036(9) -0.0151(10)
O47 0.0591(11) 0.0444(11) 0.0271(9) 0.0023(8) -0.0038(8) -0.0115(9)

loop_
_geom_bond_atom_site_label_1
_geom_bond_atom_site_label_2
_geom_bond_distance
_geom_bond_site_symmetry_2
_geom_bond_publ_flag
N11 C12 1.346(3) . ?
N11 C19 1.384(3) . ?
N11 C27 1.458(3) . ?
C12 N13 1.312(3) . ?
C12 H12 0.9400 . ?
N13 C14 1.393(3) . ?
C14 C15 1.386(3) . ?
C14 C19 1.393(3) . ?
C15 C16 1.368(3) . ?
C15 H15 0.9400 . ?
C16 C17 1.394(4) . ?
C16 H16 0.9400 . ?
C17 C18 1.373(4) . ?
C17 H17 0.9400 . ?
C18 C19 1.388(4) . ?
C18 H18 0.9400 . ?
N21 C26 1.325(3) . ?
N21 C22 1.333(3) . ?
C22 C23 1.375(3) . ?
C22 H22 0.9400 . ?
C23 C24 1.372(3) . ?
C23 C27 1.502(3) . ?
C24 C25 1.371(4) . ?
C24 H24 0.9400 . ?
C25 C26 1.373(4) . ?
C25 H25 0.9400 . ?
C26 H26 0.9400 . ?
C27 H27A 0.9800 . ?
C27 H27B 0.9800 . ?
C31 C32 1.375(3) . ?
C31 C36 1.385(3) . ?
C31 C37 1.484(3) . ?
C32 C33 1.400(3) . ?
C32 H32 0.9400 . ?
C33 N33 1.366(3) . ?
C33 C34 1.410(4) . ?
N33 C38 1.433(3) . ?
N33 C39 1.436(3) . ?
C38 H38A 0.9700 . ?
C38 H38B 0.9700 . ?
C38 H38C 0.9700 . ?
C39 H39A 0.9700 . ?
C39 H39B 0.9700 . ?
C39 H39C 0.9700 . ?
C34 C35 1.365(4) . ?
C34 H34 0.9400 . ?
C35 C36 1.377(4) . ?
C35 H35 0.9400 . ?
C36 H36 0.9400 . ?
C37 O38 1.225(3) . ?
C37 O37 1.311(3) . ?
O37 H37 0.90(3) . ?
C41 C46 1.385(3) . ?
C41 C42 1.393(3) . ?
C41 C47 1.488(3) . ?
C42 C43 1.379(3) . ?
C42 H42 0.9400 . ?
C43 C44 1.376(4) . ?
C43 N43 1.464(3) . ?
N43 O43 1.205(3) . ?
N43 O44 1.215(3) . ?
C44 C45 1.364(3) . ?
C44 H44 0.9400 . ?
C45 C46 1.374(3) . ?
C45 N45 1.474(3) . ?
N45 O46 1.214(3) . ?
N45 O45 1.224(3) . ?
C46 H46 0.9400 . ?
C47 O48 1.204(3) . ?
C47 O47 1.302(3) . ?
O47 H47 0.94(3) . ?

loop_
_cod_related_entry_id
_cod_related_entry_database
_cod_related_entry_code
1 ChemSpider 21150396
